data_2003705
loop_
_publ_author_name
'Vr\'abel, V.'
'Kell\"o, E.'
'Garaj, J.'
'Lokaj, J.'

_publ_section_title
;
 Tris[bis(ethylenediamine)copper(II)]
 Poly[hexakis(\m-cyano)hexakis(\m-selenocyanato)hexacopper(I)],
 [Cu^II^en~2~]~3~[Cu^I^~6~(CN)~6~(SeCN)~6~]
;
_journal_issue 7
_journal_name_full 'Acta Crystallographica Section C'
_journal_page_first 1286
_journal_page_last 1288
_journal_paper_doi 10.1107/S0108270194014976
_journal_volume 51
_journal_year 1995
_chemical_compound_source 'crystallization from the original solution'
_chemical_formula_sum 'C24 H48 Cu9 N24 Se6'
_chemical_formula_weight 1718.5
_space_group_IT_number 14
_symmetry_cell_setting monoclinic
_symmetry_space_group_name_Hall '-P 2ybc'
_symmetry_space_group_name_H-M 'P 1 21/c 1'
_atom_type_scat_source IntTabIV
_cell_angle_alpha 90
_cell_angle_beta 93.1(2)
_cell_angle_gamma 90
_cell_formula_units_Z 2
_cell_length_a 9.083(6)
_cell_length_b 31.918(2)
_cell_length_c 8.594(3)
_cell_measurement_reflns_used 15
_cell_measurement_temperature 293
_cell_measurement_theta_max 13
_cell_measurement_theta_min 4
_cell_volume 2487.9(19)
_diffrn_measurement_device XP2~1~
_diffrn_measurement_method \q/2\q
_diffrn_radiation_type CuK\a
_diffrn_radiation_wavelength 1.54178
_diffrn_reflns_av_R_equivalents 0.028
_diffrn_reflns_limit_h_max 8
_diffrn_reflns_limit_h_min 0
_diffrn_reflns_limit_k_max 31
_diffrn_reflns_limit_k_min 0
_diffrn_reflns_limit_l_max 8
_diffrn_reflns_limit_l_min -8
_diffrn_reflns_number 2684
_diffrn_reflns_theta_max 55
_diffrn_standards_decay_% <5
_diffrn_standards_interval_count 98
_diffrn_standards_number '2 (004, 204)'
_exptl_absorpt_coefficient_mu 9.66
_exptl_absorpt_correction_T_max 0.979
_exptl_absorpt_correction_T_min 0.684
_exptl_absorpt_correction_type 'empirical, refined from \y scan (North, Phil'
_exptl_crystal_colour brown--violet
_exptl_crystal_density_diffrn 2.29
_exptl_crystal_density_meas 2.32(4)
_exptl_crystal_density_method 'flotation (in bromoform-CCl~4~)'
_exptl_crystal_description prismatic
_exptl_crystal_size_max 0.2
_exptl_crystal_size_mid 0.15
_exptl_crystal_size_min 0.1
_refine_diff_density_max 0.59
_refine_diff_density_min -0.46
_refine_ls_extinction_method none
_refine_ls_goodness_of_fit_obs 0.94
_refine_ls_hydrogen_treatment noref
_refine_ls_number_parameters 286
_refine_ls_number_reflns 2195
_refine_ls_R_factor_obs 0.030
_refine_ls_shift/esd_max 0.1
_refine_ls_structure_factor_coef F
_refine_ls_weighting_details 'w = 1/(6 + |F~o~| + 0.005|F~o~|^2^)^1/2^'
_refine_ls_weighting_scheme calc
_refine_ls_wR_factor_obs 0.034
_reflns_number_observed 2195
_reflns_number_total 2562
_reflns_observed_criterion I>1.96\s(I)
_cod_data_source_file na1103.cif
_cod_data_source_block na1103a
_cod_depositor_comments
;
The following automatic conversions were performed:

'_refine_ls_weighting_scheme' value '1/(6 + |F~o~| +
0.005|F~o~|^2^)^1/2^' was changed to 'calc'. New tag
'_refine_ls_weighting_details' was created. The value of the new tag
was set to 'w = 1/(6 + |F~o~| + 0.005|F~o~|^2^)^1/2^'.

Automatic conversion script
Id: cif_fix_values 3143 2015-03-26 13:38:13Z robertas 
;
_cod_original_cell_volume 2488.0(10)
_cod_original_sg_symbol_H-M 'P 21/c'
_cod_database_code 2003705

loop_
_symmetry_equiv_pos_as_xyz
x,y,z
x,1/2-y,1/2+z
-x,-y,-z
-x,1/2+y,1/2-z

loop_
_atom_site_label
_atom_site_fract_x
_atom_site_fract_y
_atom_site_fract_z
_atom_site_B_iso_or_equiv
Cu1 .5000 .0000 .5000 2.8(1)
Cu2 .0532(1) .1677(1) .0503(1) 2.9(1)
Cu3 .1345(1) .1314(1) .5984(1) 3.5(1)
Cu4 .6383(1) .1952(1) .5275(1) 4.5(1)
Cu5 .2142(1) .0334(1) 1.0392(1) 3.8(1)
Se1 .0270(1) .0120(1) 1.2509(1) 2.8(1)
Se2 .6635(1) .2465(1) .2859(1) 3.0(1)
Se3 .4287(1) .0599(1) 1.2184(1) 2.4(1)
N1 .1299(6) .0793(2) 1.4571(7) 3.0(2)
N2 .9744(7) .2279(2) .2101(8) 3.5(2)
N3 .6755(6) .0157(2) 1.0543(6) 2.6(2)
N4 .8323(7) .1728(2) .5446(7) 3.4(2)
N5 .1391(6) .1041(2) .8116(7) 3.0(2)
N6 .3244(6) .1615(2) .5614(7) 3.2(2)
N7 .6946(6) .0299(2) .5095(7) 2.6(2)
N8 .4219(6) .0467(2) .6373(6) 2.7(2)
N9 -.1304(6) .1666(2) -.0697(7) 3.3(2)
N10 -.0547(7) .1269(2) .1903(6) 2.8(2)
N11 .1654(7) .2057(2) -.1000(8) 3.9(2)
N12 .2450(7) .1614(2) .1587(9) 4.7(2)
C1 .0899(7) .0528(2) 1.3774(7) 1.8(2)
C2 .8567(7) .2359(2) .2399(8) 2.1(2)
C3 .5806(7) .0338(2) 1.1151(7) 1.8(2)
C4 .9505(6) .1591(2) .5625(7) 1.5(2)
C5 .1600(7) .0795(2) .9024(8) 2.4(2)
C6 .4408(7) .1762(2) .5466(8) 2.6(2)
C7 .6686(9) .0721(2) .5759(10) 4.2(2)
C8 .5479(10) .0688(2) .7001(9) 4.1(2)
C9 -.2241(8) .1304(3) -.0126(10) 3.9(2)
C10 -.2131(9) .1274(3) .1559(10) 4.3(2)
C11 .3035(12) .2174(4) -.0360(15) 7.4(4)
C12 .3614(10) .1843(4) .046(2) 10.5(6)
H1 .7304 .0325 .4068 ?
H2 .7652 .0148 .5750 ?
H3 .6352 .0908 .4941 ?
H4 .7587 .0825 .6249 ?
H5 .5189 .0965 .7296 ?
H6 .5884 .0542 .7902 ?
H7 .3589 .0652 .5760 ?
H8 .3679 .0349 .7198 ?
H9 -.1125 .1626 -.1778 ?
H10 -.1815 .1926 -.0570 ?
H11 -.1904 .1046 -.0561 ?
H12 -.3252 .1350 -.0465 ?
H13 -.2581 .1021 .1909 ?
H14 -.2580 .1511 .2030 ?
H15 -.0185 .0991 .1741 ?
H16 -.0349 .1348 .2972 ?
H17 .1081 .2305 -.1218 ?
H18 .1780 .1907 -.1952 ?
H19 .2936 .2409 .0322 ?
H20 .3667 .2248 -.1176 ?
H21 .4442 .1940 .1099 ?
H22 .3940 .1639 -.0269 ?
H23 .2464 .1749 .2587 ?
H24 .2691 .1323 .1722 ?

loop_
_geom_angle_atom_site_label_1
_geom_angle_atom_site_label_2
_geom_angle_atom_site_label_3
_geom_angle_site_symmetry_3
_geom_angle
_geom_angle_publ_flag
N7 Cu1 N8 . 87.8(2) yes
Cu3 N5 C5 . 158.2(6) yes
Cu3 N6 C6 . 174.2(5) yes
Cu4 N4 C4 . 176.8(6) yes
Cu5 C5 N5 . 172.0(6) yes
Cu5 Se1 C1 . 92.0(2) yes
Cu5 Se3 C3 . 97.1(2) yes
Se1 C1 N1 . 179.2(6) yes
Se2 C2 N2 . 177.9(6) yes
Se3 C3 N3 . 176.8(6) yes
Cu1 N7 C7 . 106.8(4) no
Cu1 N8 C8 . 106.4(5) no
Cu2 N9 C9 . 108.9(5) no
Cu2 N10 C10 . 111.8(5) no
Cu2 N11 C11 . 111.9(6) no
Cu2 N12 C12 . 105.1(7) no
Cu4 Se2 C2 . 100.2(2) no
N4 Cu4 C6 . 138.2(2) no
N9 Cu2 N10 . 82.8(3) no
N9 Cu2 N11 . 96.8(3) no
Se1 Cu5 C5 . 117.6(2) no
Se2 Cu4 N4 . 100.0(2) no
Se2 Cu4 C6 . 112.50(10) no
Se3 Cu5 C5 . 106.0(2) no
N6 Cu3 C4 1_655 120.3(3) no
N7 Cu1 N8 3 92.2(2) no
N9 Cu2 N12 . 172.0(3) no
N10 Cu2 N11 . 176.4(3) no
N10 Cu2 N12 . 95.6(3) no
N11 Cu2 N12 . 84.3(3) no
N5 Cu3 N6 . 111.8(2) no

loop_
_geom_bond_atom_site_label_1
_geom_bond_atom_site_label_2
_geom_bond_site_symmetry_2
_geom_bond_distance
_geom_bond_publ_flag
Cu1 N7 . 2.006(6) yes
Cu1 N8 . 2.051(6) yes
Cu2 N9 . 1.913(6) yes
Cu2 N10 . 2.057(6) yes
Cu2 N11 . 2.079(7) yes
Cu2 N12 . 1.941(7) yes
Cu3 N5 . 2.027(6) yes
Cu3 N6 . 2.015(6) yes
Cu3 C4 1_455 1.901(6) yes
Cu4 N4 . 1.900(6) yes
Cu4 C6 . 1.909(6) yes
Cu4 Se2 . 2.664(3) yes
Cu5 Se3 . 2.561(2) yes
Cu5 C5 . 1.930(7) yes
Cu5 Se1 . 2.646(2) yes
Se1 C1 . 1.771(7) yes
C1 N1 . 1.136(9) yes
Cu2 N2 . 2.481(7) no
Cu3 N1 1_556 2.058(7) no
N4 C4 . 1.162(8) no
N5 C5 . 1.116(9) no
N6 C6 . 1.170(8) no
N7 C7 . 1.487(9) no
N8 C8 . 1.425(10) no
N9 C9 . 1.531(11) no
N10 C10 . 1.453(10) no
N11 C11 . 1.393(13) no
Cu5 N3 3 2.048(6) no
Se2 C2 . 1.851(7) no
C2 N2 . 1.167(9) no
Se3 C3 . 1.876(7) no
C3 N3 . 1.183(9) no
C7 C8 . 1.574(12) no
C9 C10 . 1.450(12) no
C11 C12 . 1.359(19) no
N12 C12 . 1.644(16) no
